data_2009503
loop_
_publ_author_name
'Di Blasio, B.'
'Nastri, F.'
'Saviano, M.'
'Benedetti, E.'
'Crisma, M.'
'Toniolo, C.'
'Johnson, R.L.'

_publ_section_title
;
 Structure of the tripeptide amide
 H-<small>L</small>-Pro-<small>L</small>-Leu-<small>L</small>-Pro-NH~2~,
 a dopamine receptor modulating agent
;
_journal_issue 2
_journal_name_full 'Acta Crystallographica Section C'
_journal_page_first 250
_journal_page_last 252
_journal_paper_doi 10.1107/S0108270193006808
_journal_volume 50
_journal_year 1994
_chemical_formula_sum 'C16 H28 N4 O3'
_chemical_formula_weight 324.43
_symmetry_cell_setting orthorhombic
_symmetry_space_group_name_Hall 'P 2ac 2ab'
_symmetry_space_group_name_H-M 'P 21 21 21'
_atom_type_scat_source 'Cromer & Waber (1974)'
_cell_angle_alpha 90.
_cell_angle_beta 90.
_cell_angle_gamma 90.
_cell_formula_units_Z 4
_cell_length_a 6.502(8)
_cell_length_b 9.682(5)
_cell_length_c 28.629(3)
_cell_measurement_reflns_used 25
_cell_measurement_temperature 295
_cell_measurement_theta_max 27
_cell_measurement_theta_min 15
_cell_volume 1802(2)
_diffrn_measurement_device CAD-4
_diffrn_measurement_method \w/2\q
_diffrn_radiation_type CuK\a
_diffrn_radiation_wavelength 1.5418
_diffrn_reflns_av_R_equivalents 0.05
_diffrn_reflns_limit_h_max 7
_diffrn_reflns_limit_h_min 0
_diffrn_reflns_limit_k_max 11
_diffrn_reflns_limit_k_min 0
_diffrn_reflns_limit_l_max 34
_diffrn_reflns_limit_l_min 0
_diffrn_reflns_number 1989
_diffrn_reflns_theta_max 70
_diffrn_standards_decay_% 3
_diffrn_standards_interval_time 60
_diffrn_standards_number 2
_exptl_absorpt_coefficient_mu 0.6
_exptl_absorpt_correction_type none
_exptl_crystal_colour colourless
_exptl_crystal_density_diffrn 1.196
_exptl_crystal_description needles
_exptl_crystal_size_max 0.8
_exptl_crystal_size_mid 0.5
_exptl_crystal_size_min 0.4
_refine_diff_density_max 0.17
_refine_diff_density_min -0.20
_refine_ls_goodness_of_fit_obs 0.672
_refine_ls_hydrogen_treatment noref
_refine_ls_number_parameters 209
_refine_ls_number_reflns 1760
_refine_ls_R_factor_obs 0.042
_refine_ls_shift/esd_max 0.009
_refine_ls_structure_factor_coef F
_refine_ls_weighting_details 'w = 1/\s(F~o~^2^)'
_refine_ls_weighting_scheme calc
_refine_ls_wR_factor_obs 0.043
_reflns_number_observed 1749
_reflns_number_total 2015
_reflns_observed_criterion I>=3\s(I)
_cod_data_source_file vj1000.cif
_cod_data_source_block vj1000a
_cod_depositor_comments
;

  Adding the _atom_site_type_symbol data item to prevent confusion
  between carbon and calcium atoms.

  Andrius Merkys
  2013-10-15

The following automatic conversions were performed:

'_refine_ls_weighting_scheme' value '1/\s(F~o~^2^)' was changed to
'calc'. New tag '_refine_ls_weighting_details' was created. The value
of the new tag was set to 'w = 1/\s(F~o~^2^)'.

Automatic conversion script
Id: cif_fix_values 3143 2015-03-26 13:38:13Z robertas 
;
_cod_original_cell_volume 1802.2
_cod_database_code 2009503

loop_
_atom_site_type_symbol
_atom_site_label
_atom_site_fract_x
_atom_site_fract_y
_atom_site_fract_z
_atom_site_U_iso_or_equiv
N N1 -.0885(5) -.5856(3) .35820(10) .0690(10)
C CA1 -.3094(6) -.5770(3) .36950(10) .0630(10)
C CB1 -.3383(7) -.6560(4) .41520(10) .078(2)
C CG1 -.1320(8) -.6442(4) .43770(10) .087(2)
C CD1 .0171(7) -.6508(5) .39750(10) .0900(10)
C C'1 -.3814(6) -.4278(3) .37440(10) .0620(10)
O O1 -.5645(4) -.4015(3) .38030(10) .1010(10)
N N2 -.2351(4) -.3318(2) .37220(10) .0531(8)
C CA2 -.2784(5) -.1838(3) .37290(10) .0475(9)
C CB2 -.1162(6) -.1066(3) .40110(10) .0590(10)
C CG2 -.1122(6) -.1355(4) .45250(10) .0660(10)
C CD21 .0886(8) -.0757(6) .47340(10) .111(2)
C CD22 -.2997(8) -.0745(5) .47700(10) .101(2)
C C'2 -.2748(5) -.1291(3) .32340(10) .0442(8)
O O2 -.1269(3) -.1528(2) .29760(8) .0601(6)
N N3 -.4319(4) -.0531(2) .30830(9) .0434(6)
C CA3 -.4307(5) .0042(3) .26140(10) .0447(9)
C CB3 -.6556(5) .0546(4) .25550(10) .0620(10)
C CG3 -.7160(5) .0975(4) .30470(10) .0670(10)
C CD3 -.6128(5) -.0109(4) .33560(10) .0590(10)
C C'3 -.2758(4) .1234(3) .25830(10) .0450(8)
O O3 -.2331(4) .1909(2) .29281(8) .0660(8)
N N4 -.2000(5) .1481(3) .21620(10) .0650(10)
H H1 -.0236 -.5528 .3297 7
H H2 -.3928 -.6202 .3447 6
H H3 -.4465 -.6143 .4341 8
H H4 -.3749 -.7507 .4107 8
H H5 -.1196 -.5534 .4535 8
H H6 -.1081 -.7121 .4606 8
H H7 .0480 -.7455 .3910 8
H H8 .1429 -.6042 .4047 8
H H9 -.0932 -.3601 .3701 5
H H10 -.4053 -.1686 .3885 5
H H11 .0182 -.1309 .3883 6
H H12 -.1335 -.0097 .3967 6
H H13 -.1164 -.2333 .4586 6
H H14 .1004 -.0920 .5061 10
H H15 .0972 .0219 .4680 10
H H16 .2086 -.1170 .4585 10
H H17 -.2939 -.0918 .5099 9
H H18 -.4204 -.1088 .4643 9
H H19 -.2961 .0255 .4730 9
H H20 -.3876 -.0617 .2373 4
H H21 -.6665 .1294 .2335 6
H H22 -.7469 -.0177 .2446 6
H H23 -.6590 .1899 .3115 6
H H24 -.8601 .1041 .3091 6
H H25 -.7060 -.0875 .3408 6
H H26 -.5757 .0245 .3657 6
H H27 -.1017 .2213 .2110 9
H H28 -.2412 .0943 .1897 9

loop_
_geom_angle_atom_site_label_1
_geom_angle_atom_site_label_2
_geom_angle_atom_site_label_3
_geom_angle
_geom_angle_publ_flag
CA1 N1 CD1 108.3(6) yes
N1 CA1 CB1 106.2(5) yes
N1 CA1 C'1 111.9(5) yes
CB1 CA1 C'1 110.9(6) yes
CA1 CB1 CG1 102.8(6) yes
CB1 CG1 CD1 104.2(7) yes
N1 CD1 CG1 105.5(7) yes
CA1 C'1 O1 120.4(6) yes
CA1 C'1 N2 115.9(6) yes
O1 C'1 N2 123.7(6) yes
C'1 N2 CA2 123.1(5) yes
C'2 N3 CD3 126.6(5) yes
CA3 N3 CD3 112.9(4) yes
N3 CA3 CB3 102.5(4) yes
N3 CA3 C'3 110.1(4) yes
CB3 CA3 C'3 112.0(5) yes
CA3 CB3 CG3 103.3(5) yes
N2 CA2 CB2 110.8(5) yes
N2 CA2 C'2 109.1(4) yes
CB2 CA2 C'2 108.3(5) yes
CA2 CB2 CG2 116.2(5) yes
CB2 CG2 CD21 109.0(6) yes
CB2 CG2 CD22 111.4(6) yes
CD21 CG2 CD22 110.5(7) yes
CA2 C'2 O2 120.5(5) yes
CA2 C'2 N3 119.0(5) yes
O2 C'2 N3 120.5(5) yes
C'2 N3 CA3 120.5(5) yes
CB3 CG3 CD3 103.6(5) yes
N3 CD3 CG3 103.6(5) yes
CA3 C'3 N4 115.7(5) yes
CA3 C'3 O3 120.5(5) yes
N4 C'3 O3 123.9(5) yes

loop_
_geom_bond_atom_site_label_1
_geom_bond_atom_site_label_2
_geom_bond_distance
_geom_bond_publ_flag
N1 CA1 1.474(6) yes
N1 CD1 1.462(6) yes
CA1 CB1 1.528(6) yes
CA1 C'1 1.525(5) yes
CB1 CG1 1.493(7) yes
CG1 CD1 1.507(7) yes
CG2 CD21 1.548(7) yes
CG2 CD22 1.526(7) yes
C'2 O2 1.234(4) yes
C'2 N3 1.330(4) yes
N3 CA3 1.453(4) yes
N3 CD3 1.470(4) yes
C'1 O1 1.229(5) yes
C'1 N2 1.331(5) yes
N2 CA2 1.461(4) yes
CA2 CB2 1.525(5) yes
CA2 C'2 1.513(4) yes
CB2 CG2 1.497(5) yes
CA3 CB3 1.551(5) yes
CA3 C'3 1.535(5) yes
CB3 CG3 1.519(6) yes
CG3 CD3 1.528(6) yes
C'3 N4 1.325(4) yes
C'3 O3 1.216(4) yes
